data_7153684
loop_
_publ_author_name
'Dulla, Balakrishna'
'Tangellamudi, Neelima D.'
'Balasubramanian, Sridhar'
'Yellanki, Swapna'
'Medishetti, Raghavender'
'Kumar Banote, Rakesh'
'Hari Chaudhari, Girish'
'Kulkarni, Pushkar'
'Iqbal, Javed'
'Reiser, Oliver'
'Pal, Manojit'

_publ_section_title
;
 Isovanillin derived N-(un)substituted hydroxylamines possessing an
 ortho-allylic group: valuable precursors to bioactive N-heterocycles.
;
_journal_issue 16
_journal_name_full 'Organic &amp; biomolecular chemistry'
_journal_page_first 2552
_journal_page_last 2558
_journal_paper_doi 10.1039/c3ob42460j
_journal_volume 12
_journal_year 2014
_chemical_formula_moiety 'C23 H31 N O3 Si'
_chemical_formula_sum 'C23 H31 N O3 Si'
_chemical_formula_weight 397.58
_chemical_name_systematic
;
5-(Tert-butyldimethylsilyloxy)-6-methoxy-1-phenyl-3, 3a, 4, 8b-
tetrahydro-1H- indeno [1, 2-c] isoxazole
;
_space_group_IT_number 14
_symmetry_cell_setting monoclinic
_symmetry_space_group_name_Hall '-P 2ybc'
_symmetry_space_group_name_H-M 'P 1 21/c 1'
_atom_sites_solution_hydrogens geom
_atom_sites_solution_primary direct
_atom_sites_solution_secondary difmap
_audit_creation_method SHELXL-97
_cell_angle_alpha 90.00
_cell_angle_beta 102.866(17)
_cell_angle_gamma 90.00
_cell_formula_units_Z 4
_cell_length_a 12.368(12)
_cell_length_b 13.474(14)
_cell_length_c 13.097(13)
_cell_measurement_reflns_used 8758
_cell_measurement_temperature 294(2)
_cell_measurement_theta_max 27.54
_cell_measurement_theta_min 2.29
_cell_volume 2128(4)
_computing_cell_refinement 'SAINT (Bruker, 2001)'
_computing_data_collection 'SMART (Bruker, 2001)'
_computing_data_reduction SAINT
_computing_molecular_graphics 'SHELXTL/PC (Sheldrick, 1990)'
_computing_publication_material SHELXL97
_computing_structure_refinement 'SHELXL-97 (Sheldrick, 2008)'
_computing_structure_solution 'SHELXS-97 (Sheldrick, 2008)'
_diffrn_ambient_temperature 294(2)
_diffrn_measured_fraction_theta_full 0.999
_diffrn_measured_fraction_theta_max 0.999
_diffrn_measurement_device 'Bruker SMART APEX CCD area-detector'
_diffrn_measurement_device_type 'CCD Area Detector'
_diffrn_measurement_method '\w scan'
_diffrn_radiation_monochromator graphite
_diffrn_radiation_source 'fine-focus sealed tube'
_diffrn_radiation_type MoK\a
_diffrn_radiation_wavelength 0.71073
_diffrn_reflns_av_R_equivalents 0.0237
_diffrn_reflns_av_sigmaI/netI 0.0174
_diffrn_reflns_limit_h_max 14
_diffrn_reflns_limit_h_min -14
_diffrn_reflns_limit_k_max 16
_diffrn_reflns_limit_k_min -16
_diffrn_reflns_limit_l_max 15
_diffrn_reflns_limit_l_min -15
_diffrn_reflns_number 19940
_diffrn_reflns_theta_full 25.00
_diffrn_reflns_theta_max 25.00
_diffrn_reflns_theta_min 2.20
_diffrn_standards_number 0
_exptl_absorpt_coefficient_mu 0.134
_exptl_absorpt_correction_type none
_exptl_crystal_colour colorless
_exptl_crystal_density_diffrn 1.241
_exptl_crystal_density_method 'not measured'
_exptl_crystal_description block
_exptl_crystal_F_000 856
_exptl_crystal_size_max 0.15
_exptl_crystal_size_mid 0.08
_exptl_crystal_size_min 0.05
_refine_diff_density_max 0.378
_refine_diff_density_min -0.277
_refine_diff_density_rms 0.044
_refine_ls_extinction_method none
_refine_ls_goodness_of_fit_ref 1.033
_refine_ls_hydrogen_treatment constr
_refine_ls_matrix_type full
_refine_ls_number_parameters 259
_refine_ls_number_reflns 3744
_refine_ls_number_restraints 0
_refine_ls_restrained_S_all 1.033
_refine_ls_R_factor_all 0.0567
_refine_ls_R_factor_gt 0.0506
_refine_ls_shift/su_max 0.000
_refine_ls_shift/su_mean 0.000
_refine_ls_structure_factor_coef Fsqd
_refine_ls_weighting_details 'calc w=1/[\s^2^(Fo^2^)+(0.0785P)^2^+0.7668P] where P=(Fo^2^+2Fc^2^)/3'
_refine_ls_weighting_scheme calc
_refine_ls_wR_factor_gt 0.1381
_refine_ls_wR_factor_ref 0.1448
_reflns_number_gt 3243
_reflns_number_total 3744
_reflns_threshold_expression I>2\s(I)
_cod_data_source_file c3ob42460j3.cif
_cod_data_source_block ao33m
_cod_original_sg_symbol_H-M 'P 21/c'
_cod_database_code 7153684

loop_
_symmetry_equiv_pos_as_xyz
'x, y, z'
'-x, y+1/2, -z+1/2'
'-x, -y, -z'
'x, -y-1/2, z-1/2'

loop_
_atom_site_label
_atom_site_type_symbol
_atom_site_fract_x
_atom_site_fract_y
_atom_site_fract_z
_atom_site_U_iso_or_equiv
_atom_site_adp_type
_atom_site_occupancy
_atom_site_symmetry_multiplicity
_atom_site_calc_flag
_atom_site_refinement_flags
C1 C 0.61363(17) 0.34085(14) -0.07661(16) 0.0521(5) Uani 1 1 d .
C2 C 0.71920(18) 0.37594(17) -0.03964(19) 0.0629(6) Uani 1 1 d .
H2 H 0.7546 0.3673 0.0303 0.075 Uiso 1 1 calc R
C3 C 0.7709(2) 0.42311(18) -0.1060(2) 0.0741(7) Uani 1 1 d .
H3 H 0.8423 0.4474 -0.0812 0.089 Uiso 1 1 calc R
C4 C 0.7202(2) 0.43591(19) -0.2091(2) 0.0778(7) Uani 1 1 d .
H4 H 0.7571 0.4685 -0.2539 0.093 Uiso 1 1 calc R
C5 C 0.6157(2) 0.4010(2) -0.2461(2) 0.0789(7) Uani 1 1 d .
H5 H 0.5811 0.4097 -0.3162 0.095 Uiso 1 1 calc R
C6 C 0.5623(2) 0.35395(17) -0.18126(18) 0.0652(6) Uani 1 1 d .
H6 H 0.4908 0.3301 -0.2066 0.078 Uiso 1 1 calc R
C7 C 0.5519(2) 0.3805(3) 0.1244(2) 0.0943(9) Uani 1 1 d .
H7A H 0.5835 0.4427 0.1076 0.113 Uiso 1 1 calc R
H7B H 0.5545 0.3792 0.1990 0.113 Uiso 1 1 calc R
C8 C 0.4359(2) 0.36985(16) 0.06342(18) 0.0637(6) Uani 1 1 d .
H8 H 0.4077 0.4332 0.0316 0.076 Uiso 1 1 calc R
C9 C 0.35695(19) 0.32582(16) 0.12247(19) 0.0609(5) Uani 1 1 d .
H9A H 0.3862 0.3312 0.1974 0.073 Uiso 1 1 calc R
H9B H 0.2857 0.3592 0.1047 0.073 Uiso 1 1 calc R
C10 C 0.34572(15) 0.21991(14) 0.08969(15) 0.0484(4) Uani 1 1 d .
C11 C 0.29579(16) 0.14544(14) 0.13058(15) 0.0487(4) Uani 1 1 d .
C12 C 0.30287(17) 0.04976(14) 0.09442(16) 0.0529(5) Uani 1 1 d .
C13 C 0.35260(17) 0.03252(15) 0.01393(17) 0.0579(5) Uani 1 1 d .
H13 H 0.3548 -0.0315 -0.0122 0.070 Uiso 1 1 calc R
C14 C 0.39933(17) 0.10875(16) -0.02855(17) 0.0566(5) Uani 1 1 d .
H14 H 0.4330 0.0971 -0.0842 0.068 Uiso 1 1 calc R
C15 C 0.39692(16) 0.20205(14) 0.01022(15) 0.0503(5) Uani 1 1 d .
C16 C 0.44619(17) 0.29412(15) -0.02066(16) 0.0528(5) Uani 1 1 d .
H16 H 0.4078 0.3163 -0.0906 0.063 Uiso 1 1 calc R
C17 C 0.1367(3) 0.0800(3) 0.3464(2) 0.1036(10) Uani 1 1 d .
H17A H 0.1777 0.0199 0.3437 0.155 Uiso 1 1 calc R
H17B H 0.0648 0.0640 0.3581 0.155 Uiso 1 1 calc R
H17C H 0.1758 0.1210 0.4026 0.155 Uiso 1 1 calc R
C18 C 0.0358(2) 0.0784(2) 0.1103(2) 0.0948(9) Uani 1 1 d .
H18A H 0.0391 0.1115 0.0461 0.142 Uiso 1 1 calc R
H18B H -0.0397 0.0761 0.1175 0.142 Uiso 1 1 calc R
H18C H 0.0638 0.0120 0.1092 0.142 Uiso 1 1 calc R
C19 C 0.05849(19) 0.27020(18) 0.2286(2) 0.0701(6) Uani 1 1 d .
C20 C 0.0406(3) 0.3211(3) 0.1218(3) 0.1095(12) Uani 1 1 d .
H20A H -0.0072 0.2809 0.0701 0.164 Uiso 1 1 calc R
H20B H 0.1107 0.3293 0.1029 0.164 Uiso 1 1 calc R
H20C H 0.0071 0.3849 0.1253 0.164 Uiso 1 1 calc R
C21 C -0.0533(3) 0.2601(3) 0.2538(3) 0.1093(11) Uani 1 1 d .
H21A H -0.0456 0.2290 0.3210 0.164 Uiso 1 1 calc R
H21B H -0.1002 0.2201 0.2012 0.164 Uiso 1 1 calc R
H21C H -0.0859 0.3246 0.2552 0.164 Uiso 1 1 calc R
C22 C 0.1349(3) 0.3330(3) 0.3111(3) 0.1123(12) Uani 1 1 d .
H22A H 0.1041 0.3983 0.3120 0.168 Uiso 1 1 calc R
H22B H 0.2065 0.3376 0.2944 0.168 Uiso 1 1 calc R
H22C H 0.1423 0.3027 0.3786 0.168 Uiso 1 1 calc R
C23 C 0.2619(2) -0.11953(17) 0.1085(2) 0.0795(7) Uani 1 1 d .
H23A H 0.2182 -0.1235 0.0381 0.119 Uiso 1 1 calc R
H23B H 0.2317 -0.1635 0.1527 0.119 Uiso 1 1 calc R
H23C H 0.3369 -0.1384 0.1094 0.119 Uiso 1 1 calc R
N1 N 0.56347(14) 0.28254(13) -0.01300(14) 0.0589(5) Uani 1 1 d .
O1 O 0.61116(15) 0.29918(17) 0.09573(13) 0.0863(6) Uani 1 1 d .
O2 O 0.24796(11) 0.16445(10) 0.21091(11) 0.0558(4) Uani 1 1 d .
O3 O 0.25999(14) -0.02165(11) 0.14531(14) 0.0685(4) Uani 1 1 d .
Si1 Si 0.12097(5) 0.14687(4) 0.22205(5) 0.0548(2) Uani 1 1 d .

loop_
_atom_site_aniso_label
_atom_site_aniso_U_11
_atom_site_aniso_U_22
_atom_site_aniso_U_33
_atom_site_aniso_U_23
_atom_site_aniso_U_13
_atom_site_aniso_U_12
C1 0.0565(12) 0.0384(10) 0.0644(12) 0.0010(8) 0.0198(9) 0.0041(8)
C2 0.0556(12) 0.0611(13) 0.0730(14) 0.0015(11) 0.0167(10) 0.0028(10)
C3 0.0644(14) 0.0630(14) 0.102(2) -0.0070(13) 0.0343(14) -0.0078(11)
C4 0.100(2) 0.0604(14) 0.0870(18) -0.0019(12) 0.0504(16) -0.0086(13)
C5 0.099(2) 0.0785(17) 0.0635(14) -0.0003(12) 0.0281(13) -0.0140(14)
C6 0.0728(14) 0.0637(14) 0.0597(13) -0.0033(10) 0.0159(11) -0.0125(11)
C7 0.0855(19) 0.132(3) 0.0706(17) -0.0215(17) 0.0281(14) -0.0353(19)
C8 0.0777(15) 0.0485(11) 0.0673(14) 0.0008(10) 0.0209(11) -0.0049(10)
C9 0.0657(13) 0.0462(11) 0.0755(14) -0.0049(10) 0.0262(11) 0.0031(9)
C10 0.0471(10) 0.0439(10) 0.0544(11) -0.0025(8) 0.0120(8) 0.0059(8)
C11 0.0449(10) 0.0487(11) 0.0535(11) -0.0034(8) 0.0134(8) 0.0063(8)
C12 0.0511(11) 0.0440(10) 0.0659(12) -0.0010(9) 0.0178(9) 0.0041(8)
C13 0.0600(12) 0.0455(11) 0.0720(13) -0.0112(9) 0.0223(10) 0.0029(9)
C14 0.0574(12) 0.0568(12) 0.0594(12) -0.0093(9) 0.0212(9) 0.0024(9)
C15 0.0481(10) 0.0500(11) 0.0530(11) -0.0002(8) 0.0117(8) 0.0027(8)
C16 0.0513(11) 0.0530(11) 0.0540(11) 0.0058(9) 0.0115(9) 0.0044(9)
C17 0.104(2) 0.112(2) 0.101(2) 0.0423(19) 0.0361(18) -0.0027(18)
C18 0.0725(17) 0.095(2) 0.112(2) -0.0428(18) 0.0109(15) -0.0090(15)
C19 0.0568(13) 0.0629(14) 0.0974(18) -0.0106(12) 0.0313(12) 0.0024(10)
C20 0.091(2) 0.096(2) 0.148(3) 0.052(2) 0.041(2) 0.0295(18)
C21 0.0794(19) 0.100(2) 0.169(3) -0.007(2) 0.069(2) 0.0093(16)
C22 0.094(2) 0.089(2) 0.158(3) -0.063(2) 0.038(2) -0.0062(17)
C23 0.0867(18) 0.0455(12) 0.114(2) -0.0047(13) 0.0386(15) -0.0024(11)
N1 0.0523(10) 0.0584(10) 0.0652(11) 0.0150(8) 0.0113(8) 0.0039(8)
O1 0.0653(10) 0.1210(16) 0.0655(10) 0.0354(10) -0.0004(8) -0.0107(10)
O2 0.0558(8) 0.0553(8) 0.0611(8) -0.0104(6) 0.0233(7) 0.0001(6)
O3 0.0789(10) 0.0433(8) 0.0934(11) 0.0010(7) 0.0411(9) 0.0019(7)
Si1 0.0548(4) 0.0518(4) 0.0611(4) -0.0032(2) 0.0198(3) -0.0034(2)

loop_
_atom_type_symbol
_atom_type_description
_atom_type_scat_dispersion_real
_atom_type_scat_dispersion_imag
_atom_type_scat_source
C C 0.0033 0.0016 'International Tables Vol C Tables 4.2.6.8 and 6.1.1.4'
H H 0.0000 0.0000 'International Tables Vol C Tables 4.2.6.8 and 6.1.1.4'
N N 0.0061 0.0033 'International Tables Vol C Tables 4.2.6.8 and 6.1.1.4'
O O 0.0106 0.0060 'International Tables Vol C Tables 4.2.6.8 and 6.1.1.4'
Si Si 0.0817 0.0704 'International Tables Vol C Tables 4.2.6.8 and 6.1.1.4'

loop_
_geom_angle_atom_site_label_1
_geom_angle_atom_site_label_2
_geom_angle_atom_site_label_3
_geom_angle
C2 C1 C6 119.7(2)
C2 C1 N1 120.1(2)
C6 C1 N1 119.8(2)
C3 C2 C1 119.1(2)
C3 C2 H2 120.5
C1 C2 H2 120.5
C2 C3 C4 121.1(3)
C2 C3 H3 119.4
C4 C3 H3 119.4
C5 C4 C3 119.9(2)
C5 C4 H4 120.0
C3 C4 H4 120.0
C6 C5 C4 120.0(3)
C6 C5 H5 120.0
C4 C5 H5 120.0
C5 C6 C1 120.2(2)
C5 C6 H6 119.9
C1 C6 H6 119.9
O1 C7 C8 106.1(2)
O1 C7 H7A 110.5
C8 C7 H7A 110.5
O1 C7 H7B 110.5
C8 C7 H7B 110.5
H7A C7 H7B 108.7
C7 C8 C9 115.1(2)
C7 C8 C16 103.1(2)
C9 C8 C16 106.05(18)
C7 C8 H8 110.7
C9 C8 H8 110.7
C16 C8 H8 110.7
C10 C9 C8 105.12(18)
C10 C9 H9A 110.7
C8 C9 H9A 110.7
C10 C9 H9B 110.7
C8 C9 H9B 110.7
H9A C9 H9B 108.8
C11 C10 C15 120.41(18)
C11 C10 C9 128.32(19)
C15 C10 C9 111.25(18)
O2 C11 C10 119.32(18)
O2 C11 C12 121.28(18)
C10 C11 C12 119.19(19)
O3 C12 C13 124.12(19)
O3 C12 C11 115.80(19)
C13 C12 C11 120.07(19)
C12 C13 C14 119.9(2)
C12 C13 H13 120.1
C14 C13 H13 120.1
C13 C14 C15 120.0(2)
C13 C14 H14 120.0
C15 C14 H14 120.0
C10 C15 C14 120.29(19)
C10 C15 C16 110.67(18)
C14 C15 C16 129.03(19)
N1 C16 C15 111.12(17)
N1 C16 C8 105.47(17)
C15 C16 C8 104.94(17)
N1 C16 H16 111.7
C15 C16 H16 111.7
C8 C16 H16 111.7
Si1 C17 H17A 109.5
Si1 C17 H17B 109.5
H17A C17 H17B 109.5
Si1 C17 H17C 109.5
H17A C17 H17C 109.5
H17B C17 H17C 109.5
Si1 C18 H18A 109.5
Si1 C18 H18B 109.5
H18A C18 H18B 109.5
Si1 C18 H18C 109.5
H18A C18 H18C 109.5
H18B C18 H18C 109.5
C21 C19 C22 110.7(2)
C21 C19 C20 106.8(3)
C22 C19 C20 109.9(3)
C21 C19 Si1 110.2(2)
C22 C19 Si1 109.5(2)
C20 C19 Si1 109.74(19)
C19 C20 H20A 109.5
C19 C20 H20B 109.5
H20A C20 H20B 109.5
C19 C20 H20C 109.5
H20A C20 H20C 109.5
H20B C20 H20C 109.5
C19 C21 H21A 109.5
C19 C21 H21B 109.5
H21A C21 H21B 109.5
C19 C21 H21C 109.5
H21A C21 H21C 109.5
H21B C21 H21C 109.5
C19 C22 H22A 109.5
C19 C22 H22B 109.5
H22A C22 H22B 109.5
C19 C22 H22C 109.5
H22A C22 H22C 109.5
H22B C22 H22C 109.5
O3 C23 H23A 109.5
O3 C23 H23B 109.5
H23A C23 H23B 109.5
O3 C23 H23C 109.5
H23A C23 H23C 109.5
H23B C23 H23C 109.5
C1 N1 O1 111.59(18)
C1 N1 C16 118.35(17)
O1 N1 C16 103.75(16)
C7 O1 N1 105.21(18)
C11 O2 Si1 130.21(13)
C12 O3 C23 117.55(19)
O2 Si1 C17 103.75(13)
O2 Si1 C19 107.23(10)
C17 Si1 C19 111.36(15)
O2 Si1 C18 113.14(12)
C17 Si1 C18 112.77(18)
C19 Si1 C18 108.44(14)

loop_
_geom_bond_atom_site_label_1
_geom_bond_atom_site_label_2
_geom_bond_distance
C1 C2 1.372(3)
C1 C6 1.388(3)
C1 N1 1.388(3)
C2 C3 1.347(3)
C2 H2 0.9300
C3 C4 1.368(4)
C3 H3 0.9300
C4 C5 1.359(4)
C4 H4 0.9300
C5 C6 1.345(3)
C5 H5 0.9300
C6 H6 0.9300
C7 O1 1.415(4)
C7 C8 1.486(4)
C7 H7A 0.9700
C7 H7B 0.9700
C8 C9 1.496(3)
C8 C16 1.527(3)
C8 H8 0.9800
C9 C10 1.488(3)
C9 H9A 0.9700
C9 H9B 0.9700
C10 C11 1.350(3)
C10 C15 1.355(3)
C11 O2 1.342(2)
C11 C12 1.383(3)
C12 O3 1.345(3)
C12 C13 1.354(3)
C13 C14 1.357(3)
C13 H13 0.9300
C14 C15 1.359(3)
C14 H14 0.9300
C15 C16 1.478(3)
C16 N1 1.440(3)
C16 H16 0.9800
C17 Si1 1.834(3)
C17 H17A 0.9600
C17 H17B 0.9600
C17 H17C 0.9600
C18 Si1 1.848(3)
C18 H18A 0.9600
C18 H18B 0.9600
C18 H18C 0.9600
C19 C21 1.497(4)
C19 C22 1.523(4)
C19 C20 1.530(4)
C19 Si1 1.843(3)
C20 H20A 0.9600
C20 H20B 0.9600
C20 H20C 0.9600
C21 H21A 0.9600
C21 H21B 0.9600
C21 H21C 0.9600
C22 H22A 0.9600
C22 H22B 0.9600
C22 H22C 0.9600
C23 O3 1.406(3)
C23 H23A 0.9600
C23 H23B 0.9600
C23 H23C 0.9600
N1 O1 1.432(3)
O2 Si1 1.627(2)

loop_
_geom_torsion_atom_site_label_1
_geom_torsion_atom_site_label_2
_geom_torsion_atom_site_label_3
_geom_torsion_atom_site_label_4
_geom_torsion
C6 C1 C2 C3 0.3(3)
N1 C1 C2 C3 172.8(2)
C1 C2 C3 C4 -0.4(4)
C2 C3 C4 C5 0.2(4)
C3 C4 C5 C6 0.0(4)
C4 C5 C6 C1 0.0(4)
C2 C1 C6 C5 -0.1(3)
N1 C1 C6 C5 -172.6(2)
O1 C7 C8 C9 99.8(2)
O1 C7 C8 C16 -15.1(3)
C7 C8 C9 C10 -100.2(3)
C16 C8 C9 C10 13.1(2)
C8 C9 C10 C11 170.3(2)
C8 C9 C10 C15 -7.8(3)
C15 C10 C11 O2 178.39(17)
C9 C10 C11 O2 0.4(3)
C15 C10 C11 C12 3.6(3)
C9 C10 C11 C12 -174.4(2)
O2 C11 C12 O3 -0.6(3)
C10 C11 C12 O3 174.12(18)
O2 C11 C12 C13 -179.30(19)
C10 C11 C12 C13 -4.6(3)
O3 C12 C13 C14 -176.1(2)
C11 C12 C13 C14 2.6(3)
C12 C13 C14 C15 0.5(3)
C11 C10 C15 C14 -0.6(3)
C9 C10 C15 C14 177.75(19)
C11 C10 C15 C16 -179.46(17)
C9 C10 C15 C16 -1.2(2)
C13 C14 C15 C10 -1.6(3)
C13 C14 C15 C16 177.1(2)
C10 C15 C16 N1 122.93(19)
C14 C15 C16 N1 -55.9(3)
C10 C15 C16 C8 9.4(2)
C14 C15 C16 C8 -169.4(2)
C7 C8 C16 N1 -9.9(2)
C9 C8 C16 N1 -131.21(19)
C7 C8 C16 C15 107.5(2)
C9 C8 C16 C15 -13.8(2)
C2 C1 N1 O1 23.5(3)
C6 C1 N1 O1 -164.04(19)
C2 C1 N1 C16 143.8(2)
C6 C1 N1 C16 -43.8(3)
C15 C16 N1 C1 153.56(18)
C8 C16 N1 C1 -93.3(2)
C15 C16 N1 O1 -82.2(2)
C8 C16 N1 O1 31.0(2)
C8 C7 O1 N1 35.3(3)
C1 N1 O1 C7 86.9(2)
C16 N1 O1 C7 -41.6(2)
C10 C11 O2 Si1 123.12(18)
C12 C11 O2 Si1 -62.2(3)
C13 C12 O3 C23 -3.6(3)
C11 C12 O3 C23 177.7(2)
C11 O2 Si1 C17 129.5(2)
C11 O2 Si1 C19 -112.62(19)
C11 O2 Si1 C18 6.9(2)
C21 C19 Si1 O2 -172.2(2)
C22 C19 Si1 O2 -50.3(2)
C20 C19 Si1 O2 70.4(2)
C21 C19 Si1 C17 -59.4(3)
C22 C19 Si1 C17 62.6(3)
C20 C19 Si1 C17 -176.8(2)
C21 C19 Si1 C18 65.3(3)
C22 C19 Si1 C18 -172.8(2)
C20 C19 Si1 C18 -52.1(2)
